data_4101322
loop_
_publ_author_name
'Christensen, Christian A'
'Batsanov, Andrei S'
'Bryce, Martin R'

_publ_section_title
;
 Extreme conformational constraints in pi-extended tetrathiafulvalenes:
 unusual topologies and redox behavior of doubly and triply bridged
 cyclophanes.
;
_journal_issue 32
_journal_name_full 'Journal of the American Chemical Society'
_journal_page_first 10484
_journal_page_last 10490
_journal_paper_doi 10.1021/ja062358m
_journal_volume 128
_journal_year 2006
_chemical_formula_moiety 'C42 H38 O6 S8,2(C H2 Cl2)'
_chemical_formula_sum 'C44 H42 Cl4 O6 S8'
_chemical_formula_weight 1065.06
_chemical_name_systematic
; 
 ? 
;
_space_group_IT_number 14
_symmetry_cell_setting monoclinic
_symmetry_space_group_name_Hall '-P 2ybc'
_symmetry_space_group_name_H-M 'P 1 21/c 1'
_atom_sites_solution_hydrogens geom
_atom_sites_solution_primary direct
_atom_sites_solution_secondary difmap
_audit_creation_method SHELXL-97
_cell_angle_alpha 90.00
_cell_angle_beta 97.11(1)
_cell_angle_gamma 90.00
_cell_formula_units_Z 4
_cell_length_a 11.6582(9)
_cell_length_b 16.0938(13)
_cell_length_c 25.285(2)
_cell_measurement_reflns_used 867
_cell_measurement_temperature 120(2)
_cell_measurement_theta_max 24.68
_cell_measurement_theta_min 12.02
_cell_volume 4707.6(7)
_computing_cell_refinement 'SMART version 5.054 (Bruker, 1998)'
_computing_data_collection 'SMART version 5.054 (Bruker, 1998)'
_computing_data_reduction 'SAINT version 6.02A (Bruker, 2001)'
_computing_molecular_graphics 'SHELXTL version 6.12 (Bruker, 2001)'
_computing_publication_material 'SHELXTL version 6.12 (Bruker, 2001)'
_computing_structure_refinement 'SHELXTL version 6.12 (Bruker, 2001)'
_computing_structure_solution 'SHELXTL version 6.12 (Bruker, 2001)'
_diffrn_ambient_temperature 120(2)
_diffrn_detector_area_resol_mean 8
_diffrn_measured_fraction_theta_full 0.995
_diffrn_measured_fraction_theta_max 0.995
_diffrn_measurement_device_type 'Siemens SMART 1K CCD area detector'
_diffrn_measurement_method '\w scans'
_diffrn_radiation_monochromator graphite
_diffrn_radiation_source 'fine-focus sealed tube'
_diffrn_radiation_type MoK\a
_diffrn_radiation_wavelength 0.71073
_diffrn_reflns_av_R_equivalents 0.0366
_diffrn_reflns_av_sigmaI/netI 0.0253
_diffrn_reflns_limit_h_max 15
_diffrn_reflns_limit_h_min -15
_diffrn_reflns_limit_k_max 21
_diffrn_reflns_limit_k_min -21
_diffrn_reflns_limit_l_max 34
_diffrn_reflns_limit_l_min -34
_diffrn_reflns_number 56683
_diffrn_reflns_theta_full 29.07
_diffrn_reflns_theta_max 29.07
_diffrn_reflns_theta_min 1.50
_diffrn_standards_number 0
_exptl_absorpt_coefficient_mu 0.654
_exptl_absorpt_correction_T_max 0.9389
_exptl_absorpt_correction_T_min 0.7002
_exptl_absorpt_correction_type integration
_exptl_absorpt_process_details 'XPREP (SHELXTL,1998), R(int)=0.071 before correction'
_exptl_crystal_colour yellow
_exptl_crystal_density_diffrn 1.503
_exptl_crystal_density_method 'not measured'
_exptl_crystal_description plate
_exptl_crystal_F_000 2200
_exptl_crystal_size_max 0.58
_exptl_crystal_size_mid 0.44
_exptl_crystal_size_min 0.10
_refine_diff_density_max 0.818
_refine_diff_density_min -1.010
_refine_diff_density_rms 0.072
_refine_ls_extinction_method none
_refine_ls_goodness_of_fit_ref 1.066
_refine_ls_hydrogen_treatment constr
_refine_ls_matrix_type full
_refine_ls_number_parameters 572
_refine_ls_number_reflns 12512
_refine_ls_number_restraints 0
_refine_ls_restrained_S_all 1.066
_refine_ls_R_factor_all 0.0547
_refine_ls_R_factor_gt 0.0424
_refine_ls_shift/su_max 0.001
_refine_ls_shift/su_mean 0.000
_refine_ls_structure_factor_coef Fsqd
_refine_ls_weighting_details 'calc w=1/[\s^2^(Fo^2^)+(0.0362P)^2^+6.1227P] where P=(Fo^2^+2Fc^2^)/3'
_refine_ls_weighting_scheme calc
_refine_ls_wR_factor_gt 0.0968
_refine_ls_wR_factor_ref 0.1040
_reflns_number_gt 10356
_reflns_number_total 12512
_reflns_threshold_expression I>2\s(I)
_cod_data_source_file ja062358msi20060406_091335.cif
_cod_data_source_block (23)
_cod_depositor_comments
;
The following automatic conversions were performed:
'_symmetry_cell_setting' value 'Monoclinic' changed to 'monoclinic'
according to '/home/saulius/struct/CIF-dictionaries/cif_core.dic'
dictionary named 'cif_core.dic' version 2.4.1 from 2010-06-29.

Automatic conversion script
Id: cif_fix_enum 1527 2010-12-29 10:47:43Z saulius 
;
_cod_original_sg_symbol_H-M P2(1)/c
_cod_database_code 4101322

loop_
_symmetry_equiv_pos_as_xyz
'x, y, z'
'-x, y+1/2, -z+1/2'
'-x, -y, -z'
'x, -y-1/2, z-1/2'

loop_
_atom_site_label
_atom_site_type_symbol
_atom_site_fract_x
_atom_site_fract_y
_atom_site_fract_z
_atom_site_U_iso_or_equiv
_atom_site_adp_type
_atom_site_occupancy
_atom_site_symmetry_multiplicity
_atom_site_calc_flag
_atom_site_refinement_flags
_atom_site_disorder_assembly
_atom_site_disorder_group
S1 S 0.74409(4) 0.60997(3) 0.21444(2) 0.02465(11) Uani 1 1 d . A .
S2 S 0.60042(4) 0.73655(3) 0.15714(2) 0.02281(11) Uani 1 1 d . A .
S3 S 0.85537(5) 0.55625(4) 0.11830(3) 0.03062(13) Uani 1 1 d . A .
S4 S 0.68141(5) 0.69840(4) 0.05071(2) 0.02803(12) Uani 1 1 d . . .
S5 S 0.29702(4) 0.37908(3) 0.215232(19) 0.01742(9) Uani 1 1 d . . .
S6 S 0.14913(4) 0.50865(3) 0.16423(2) 0.02037(10) Uani 1 1 d . . .
S7 S 0.28294(4) 0.27132(3) 0.11729(2) 0.02234(10) Uani 1 1 d . A .
S8 S 0.10682(4) 0.42216(3) 0.05820(2) 0.02279(11) Uani 1 1 d . . .
O1A O 0.7243(3) 0.4799(2) 0.39010(13) 0.0279(7) Uani 0.717(7) 1 d P A 1
O1B O 0.7386(8) 0.5023(5) 0.3857(4) 0.020(2) Uiso 0.283(7) 1 d P A 2
O2 O 0.52344(15) 0.59218(11) 0.52806(6) 0.0324(4) Uani 1 1 d . A .
O3 O 0.58219(13) 0.59267(10) 0.44653(6) 0.0253(3) Uani 1 1 d . A .
O4 O -0.00180(16) 0.75465(13) 0.39555(7) 0.0415(4) Uani 1 1 d . . .
O5 O 0.06940(13) 0.72377(10) 0.31958(6) 0.0274(3) Uani 1 1 d . . .
O6 O 0.08299(13) 0.79614(9) 0.21683(7) 0.0265(3) Uani 1 1 d . . .
C1 C 0.63085(17) 0.56519(13) 0.31593(8) 0.0214(4) Uani 1 1 d . A .
H1 H 0.6956 0.6009 0.3166 0.026 Uiso 1 1 d R . .
C2 C 0.63270(18) 0.49987(13) 0.35175(8) 0.0235(4) Uani 1 1 d . . .
C3 C 0.53967(19) 0.44603(13) 0.35044(8) 0.0227(4) Uani 1 1 d . A .
H3 H 0.5428 0.4004 0.3743 0.027 Uiso 1 1 d R . .
C4 C 0.44195(17) 0.45918(12) 0.31394(8) 0.0195(4) Uani 1 1 d . . .
H4 H 0.3782 0.4225 0.3134 0.023 Uiso 1 1 d R A .
C5 C 0.20194(17) 0.67018(12) 0.22773(8) 0.0188(4) Uani 1 1 d . . .
H5 H 0.1365 0.6356 0.2290 0.023 Uiso 1 1 d R . .
C6 C 0.18723(17) 0.75560(12) 0.22080(8) 0.0206(4) Uani 1 1 d . . .
C7 C 0.28317(18) 0.80642(12) 0.21763(8) 0.0219(4) Uani 1 1 d . . .
H7 H 0.2732 0.8642 0.2116 0.026 Uiso 1 1 d R . .
C8 C 0.39310(18) 0.77203(12) 0.22311(8) 0.0211(4) Uani 1 1 d . A .
H8 H 0.4579 0.8070 0.2214 0.025 Uiso 1 1 d R . .
C9 C 0.52468(16) 0.64661(12) 0.23928(8) 0.0180(4) Uani 1 1 d . A .
C10 C 0.33311(16) 0.54529(11) 0.24048(7) 0.0157(3) Uani 1 1 d . . .
C11 C 0.31242(16) 0.63556(11) 0.23257(7) 0.0163(3) Uani 1 1 d . A .
C12 C 0.40992(16) 0.68674(12) 0.23102(7) 0.0172(3) Uani 1 1 d . . .
C13 C 0.53334(16) 0.57833(12) 0.27874(8) 0.0178(4) Uani 1 1 d . . .
C14 C 0.43668(16) 0.52540(11) 0.27826(7) 0.0162(3) Uani 1 1 d . A .
C15 C 0.61112(17) 0.66424(12) 0.21007(8) 0.0201(4) Uani 1 1 d . . .
C16 C 0.75638(17) 0.62034(13) 0.14568(9) 0.0241(4) Uani 1 1 d . . .
C17 C 0.68911(18) 0.67792(13) 0.11904(9) 0.0233(4) Uani 1 1 d . A .
C18 C 0.26793(16) 0.48703(11) 0.21249(7) 0.0162(3) Uani 1 1 d . A .
C19 C 0.24326(16) 0.36261(12) 0.14744(8) 0.0179(4) Uani 1 1 d . . .
C20 C 0.17392(16) 0.42248(12) 0.12397(8) 0.0186(4) Uani 1 1 d . . .
C21 C 0.80126(19) 0.45359(14) 0.13423(10) 0.0300(5) Uani 1 1 d . . .
H211 H 0.8420 0.4105 0.1159 0.039 Uiso 1 1 d R A .
H212 H 0.8181 0.4441 0.1730 0.039 Uiso 1 1 d R . .
C22 C 0.67148(18) 0.44537(14) 0.11782(9) 0.0255(4) Uani 1 1 d . A .
H221 H 0.6310 0.4870 0.1374 0.033 Uiso 1 1 d R . .
H222 H 0.6546 0.4580 0.0794 0.033 Uiso 1 1 d R . .
C23 C 0.62378(19) 0.35930(14) 0.12824(9) 0.0264(4) Uani 1 1 d . . .
H231 H 0.6483 0.3432 0.1656 0.034 Uiso 1 1 d R A .
H232 H 0.6556 0.3183 0.1049 0.034 Uiso 1 1 d R . .
C24 C 0.49211(18) 0.35860(13) 0.11765(8) 0.0227(4) Uani 1 1 d . A .
H241 H 0.4612 0.4041 0.1380 0.029 Uiso 1 1 d R . .
H242 H 0.4683 0.3691 0.0794 0.029 Uiso 1 1 d R . .
C25 C 0.43997(18) 0.27653(13) 0.13288(9) 0.0225(4) Uani 1 1 d . . .
H251 H 0.4605 0.2677 0.1716 0.029 Uiso 1 1 d R A .
H252 H 0.4748 0.2309 0.1142 0.029 Uiso 1 1 d R . .
C26 C 0.52504(19) 0.69652(14) 0.03256(9) 0.0257(4) Uani 1 1 d . . .
H261 H 0.4897 0.7390 0.0536 0.033 Uiso 1 1 d R . .
H262 H 0.5072 0.7114 -0.0055 0.033 Uiso 1 1 d R . .
C27 C 0.47102(19) 0.61239(13) 0.04184(9) 0.0252(4) Uani 1 1 d . . .
H271 H 0.5018 0.5709 0.0185 0.033 Uiso 1 1 d R . .
H272 H 0.4949 0.5953 0.0791 0.033 Uiso 1 1 d R . .
C28 C 0.33923(18) 0.61156(13) 0.03132(9) 0.0243(4) Uani 1 1 d . . .
H281 H 0.3074 0.6529 0.0544 0.032 Uiso 1 1 d R . .
H282 H 0.3143 0.6270 -0.0061 0.032 Uiso 1 1 d R . .
C29 C 0.29208(18) 0.52551(13) 0.04238(9) 0.0238(4) Uani 1 1 d . . .
H291 H 0.3214 0.5091 0.0792 0.031 Uiso 1 1 d R . .
H292 H 0.3217 0.4850 0.0180 0.031 Uiso 1 1 d R . .
C30 C 0.16045(18) 0.52109(13) 0.03536(9) 0.0241(4) Uani 1 1 d . . .
H301 H 0.1313 0.5289 -0.0027 0.031 Uiso 1 1 d R . .
H302 H 0.1301 0.5669 0.0556 0.031 Uiso 1 1 d R . .
C31A C 0.7667(3) 0.5474(2) 0.42408(12) 0.0261(8) Uani 0.717(7) 1 d P A 1
H311 H 0.7678 0.5981 0.4021 0.034 Uiso 0.717(7) 1 d PR A 1
H312 H 0.8470 0.5350 0.4393 0.034 Uiso 0.717(7) 1 d PR A 1
C31B C 0.7234(6) 0.4883(5) 0.4399(3) 0.0219(18) Uiso 0.283(7) 1 d P A 2
H313 H 0.7936 0.4631 0.4592 0.028 Uiso 0.283(7) 1 d PR A 2
H314 H 0.6597 0.4482 0.4411 0.028 Uiso 0.283(7) 1 d PR A 2
C32 C 0.69523(19) 0.56297(16) 0.46875(9) 0.0286(5) Uani 1 1 d . . .
H321 H 0.6872 0.5110 0.4887 0.037 Uiso 0.717(7) 1 d PR A 1
H322 H 0.7334 0.6047 0.4936 0.037 Uiso 0.717(7) 1 d PR A 1
H323 H 0.7520 0.6051 0.4656 0.037 Uiso 0.283(7) 1 d PR A 2
H324 H 0.6953 0.5504 0.5058 0.037 Uiso 0.283(7) 1 d PR A 2
C33 C 0.50358(18) 0.60196(13) 0.48056(8) 0.0227(4) Uani 1 1 d . . .
C34 C 0.38954(18) 0.62883(12) 0.45192(8) 0.0209(4) Uani 1 1 d . A .
C35 C 0.3106(2) 0.66838(15) 0.48071(9) 0.0295(5) Uani 1 1 d . . .
H35 H 0.3270 0.6741 0.5182 0.035 Uiso 1 1 d R A .
C36 C 0.2085(2) 0.69909(15) 0.45435(9) 0.0295(5) Uani 1 1 d . A .
H36 H 0.1565 0.7282 0.4737 0.035 Uiso 1 1 d R . .
C37 C 0.18148(18) 0.68720(13) 0.39956(8) 0.0224(4) Uani 1 1 d . . .
C38 C 0.25837(18) 0.64474(13) 0.37141(8) 0.0232(4) Uani 1 1 d . A .
H38 H 0.2397 0.6355 0.3343 0.028 Uiso 1 1 d R . .
C39 C 0.36258(18) 0.61634(13) 0.39750(8) 0.0218(4) Uani 1 1 d . . .
H39 H 0.4151 0.5878 0.3782 0.026 Uiso 1 1 d R A .
C40 C 0.07294(18) 0.72488(13) 0.37251(9) 0.0251(4) Uani 1 1 d . A .
C41 C -0.02860(18) 0.76449(15) 0.28924(9) 0.0281(5) Uani 1 1 d . . .
H411 H -0.0295 0.8241 0.2984 0.036 Uiso 1 1 d R . .
H412 H -0.1015 0.7391 0.2975 0.036 Uiso 1 1 d R . .
C42 C -0.01726(17) 0.75429(14) 0.23119(9) 0.0245(4) Uani 1 1 d . . .
H421 H -0.0117 0.6945 0.2231 0.032 Uiso 1 1 d R . .
H422 H -0.0870 0.7764 0.2096 0.032 Uiso 1 1 d R . .
Cl1 Cl 0.99729(7) 0.89274(5) 0.01475(4) 0.0575(2) Uani 1 1 d . . .
Cl3 Cl 0.84224(7) 0.91970(6) 0.13212(4) 0.0585(2) Uani 1 1 d . B .
C43 C 0.9826(3) 0.9599(2) 0.14728(13) 0.0499(7) Uani 1 1 d . . .
H431 H 1.0398 0.9148 0.1460 0.065 Uiso 1 1 d R B .
H432 H 0.9969 1.0019 0.1204 0.065 Uiso 1 1 d R . .
Cl2 Cl 1.04264(10) 0.74256(6) 0.07713(4) 0.0744(3) Uani 1 1 d . . .
Cl4A Cl 0.99974(13) 1.00447(8) 0.21158(5) 0.0802(4) Uani 0.90 1 d P B 1
Cl4B Cl 1.0226(9) 1.0363(7) 0.1886(5) 0.065(3) Uiso 0.10 1 d P B 2
C44 C 0.9500(3) 0.7912(2) 0.02623(15) 0.0541(8) Uani 1 1 d . . .
H441 H 0.8705 0.7925 0.0359 0.070 Uiso 1 1 d R . .
H442 H 0.9492 0.7584 -0.0068 0.070 Uiso 1 1 d R . .

loop_
_atom_site_aniso_label
_atom_site_aniso_U_11
_atom_site_aniso_U_22
_atom_site_aniso_U_33
_atom_site_aniso_U_23
_atom_site_aniso_U_13
_atom_site_aniso_U_12
S1 0.0145(2) 0.0290(3) 0.0300(3) 0.0003(2) 0.00091(19) -0.00015(19)
S2 0.0242(2) 0.0173(2) 0.0279(3) 0.00037(19) 0.0072(2) -0.00050(18)
S3 0.0179(2) 0.0310(3) 0.0452(3) 0.0017(2) 0.0127(2) 0.0020(2)
S4 0.0261(3) 0.0291(3) 0.0307(3) 0.0027(2) 0.0112(2) -0.0047(2)
S5 0.0199(2) 0.0137(2) 0.0181(2) 0.00013(16) 0.00015(17) -0.00025(16)
S6 0.0161(2) 0.0187(2) 0.0250(2) -0.00218(18) -0.00283(18) 0.00282(17)
S7 0.0250(2) 0.0161(2) 0.0251(2) -0.00451(18) -0.00041(19) -0.00020(18)
S8 0.0210(2) 0.0229(2) 0.0223(2) 0.00028(19) -0.00566(18) -0.00372(18)
O1A 0.0295(15) 0.0218(16) 0.0286(14) -0.0021(13) -0.0119(11) 0.0065(13)
O2 0.0362(9) 0.0408(9) 0.0198(7) 0.0009(7) 0.0016(6) 0.0050(7)
O3 0.0218(7) 0.0328(8) 0.0207(7) 0.0010(6) 0.0003(6) 0.0049(6)
O4 0.0341(9) 0.0579(12) 0.0341(9) -0.0010(8) 0.0105(8) 0.0207(9)
O5 0.0195(7) 0.0357(9) 0.0272(8) 0.0005(7) 0.0033(6) 0.0096(6)
O6 0.0197(7) 0.0201(7) 0.0402(9) 0.0052(6) 0.0058(6) 0.0062(6)
C1 0.0183(9) 0.0211(9) 0.0240(10) -0.0052(8) -0.0009(7) 0.0015(7)
C2 0.0240(10) 0.0260(10) 0.0187(9) -0.0042(8) -0.0036(8) 0.0089(8)
C3 0.0302(10) 0.0181(9) 0.0193(9) 0.0004(7) 0.0014(8) 0.0073(8)
C4 0.0232(9) 0.0166(9) 0.0189(9) -0.0024(7) 0.0034(7) 0.0018(7)
C5 0.0174(9) 0.0174(9) 0.0217(9) -0.0001(7) 0.0031(7) -0.0006(7)
C6 0.0194(9) 0.0196(9) 0.0229(9) 0.0001(7) 0.0029(7) 0.0038(7)
C7 0.0247(10) 0.0142(8) 0.0271(10) 0.0020(7) 0.0043(8) 0.0018(7)
C8 0.0215(9) 0.0168(9) 0.0255(10) -0.0005(7) 0.0047(8) -0.0021(7)
C9 0.0169(8) 0.0152(8) 0.0208(9) -0.0031(7) -0.0019(7) -0.0016(7)
C10 0.0154(8) 0.0154(8) 0.0170(8) 0.0006(7) 0.0047(7) 0.0013(6)
C11 0.0192(9) 0.0154(8) 0.0144(8) -0.0008(6) 0.0023(7) 0.0009(7)
C12 0.0167(8) 0.0171(9) 0.0178(8) -0.0011(7) 0.0016(7) 0.0005(7)
C13 0.0182(9) 0.0166(9) 0.0183(8) -0.0031(7) 0.0011(7) 0.0016(7)
C14 0.0176(8) 0.0152(8) 0.0158(8) -0.0032(7) 0.0014(7) 0.0016(7)
C15 0.0176(9) 0.0174(9) 0.0246(9) -0.0022(7) -0.0006(7) -0.0014(7)
C16 0.0159(9) 0.0246(10) 0.0328(11) -0.0023(8) 0.0065(8) -0.0032(7)
C17 0.0204(9) 0.0207(9) 0.0298(10) -0.0028(8) 0.0073(8) -0.0048(7)
C18 0.0140(8) 0.0155(8) 0.0191(8) 0.0010(7) 0.0023(7) 0.0019(6)
C19 0.0185(9) 0.0157(8) 0.0192(9) -0.0014(7) 0.0008(7) -0.0035(7)
C20 0.0171(8) 0.0172(9) 0.0210(9) -0.0008(7) 0.0001(7) -0.0039(7)
C21 0.0215(10) 0.0277(11) 0.0422(13) 0.0038(10) 0.0094(9) 0.0051(8)
C22 0.0216(10) 0.0242(10) 0.0314(11) 0.0017(8) 0.0058(8) 0.0037(8)
C23 0.0240(10) 0.0235(10) 0.0328(11) 0.0032(9) 0.0081(9) 0.0048(8)
C24 0.0229(10) 0.0216(9) 0.0242(10) 0.0016(8) 0.0052(8) 0.0027(8)
C25 0.0225(9) 0.0182(9) 0.0270(10) 0.0003(8) 0.0035(8) 0.0035(7)
C26 0.0281(11) 0.0240(10) 0.0251(10) 0.0024(8) 0.0042(8) -0.0018(8)
C27 0.0261(10) 0.0216(10) 0.0281(10) 0.0025(8) 0.0042(8) -0.0017(8)
C28 0.0258(10) 0.0221(10) 0.0243(10) 0.0040(8) 0.0008(8) 0.0004(8)
C29 0.0222(10) 0.0214(10) 0.0272(10) 0.0049(8) 0.0010(8) -0.0002(8)
C30 0.0239(10) 0.0230(10) 0.0234(10) 0.0058(8) -0.0049(8) -0.0008(8)
C31A 0.0224(14) 0.0277(16) 0.0259(15) -0.0007(12) -0.0056(11) 0.0044(11)
C32 0.0213(10) 0.0382(12) 0.0246(10) -0.0013(9) -0.0036(8) 0.0061(9)
C33 0.0267(10) 0.0201(9) 0.0215(9) -0.0018(7) 0.0031(8) -0.0010(8)
C34 0.0231(9) 0.0183(9) 0.0213(9) -0.0005(7) 0.0029(8) -0.0013(7)
C35 0.0294(11) 0.0385(13) 0.0214(10) -0.0050(9) 0.0058(9) 0.0018(9)
C36 0.0264(11) 0.0355(12) 0.0282(11) -0.0061(9) 0.0103(9) 0.0033(9)
C37 0.0213(9) 0.0212(9) 0.0257(10) -0.0006(8) 0.0064(8) -0.0003(7)
C38 0.0241(10) 0.0252(10) 0.0207(9) -0.0038(8) 0.0035(8) 0.0023(8)
C39 0.0223(9) 0.0210(9) 0.0225(9) -0.0036(7) 0.0039(8) 0.0027(7)
C40 0.0220(10) 0.0236(10) 0.0305(11) -0.0018(8) 0.0065(8) 0.0025(8)
C41 0.0192(10) 0.0307(11) 0.0345(12) 0.0007(9) 0.0041(9) 0.0074(8)
C42 0.0160(9) 0.0247(10) 0.0325(11) 0.0009(8) 0.0013(8) 0.0039(8)
Cl1 0.0406(4) 0.0486(4) 0.0869(6) -0.0026(4) 0.0217(4) -0.0029(3)
Cl3 0.0417(4) 0.0651(5) 0.0704(5) 0.0029(4) 0.0139(4) 0.0066(3)
C43 0.0511(17) 0.0494(17) 0.0498(17) 0.0001(14) 0.0079(14) 0.0015(14)
Cl2 0.0995(8) 0.0610(5) 0.0665(6) 0.0037(4) 0.0252(5) 0.0160(5)
Cl4A 0.1023(9) 0.0625(7) 0.0698(7) -0.0291(6) -0.0125(7) 0.0355(7)
C44 0.0410(16) 0.0541(18) 0.070(2) -0.0089(16) 0.0184(15) -0.0161(14)

loop_
_atom_type_symbol
_atom_type_description
_atom_type_scat_dispersion_real
_atom_type_scat_dispersion_imag
_atom_type_scat_source
C C 0.0033 0.0016 'International Tables Vol C Tables 4.2.6.8 and 6.1.1.4'
H H 0.0000 0.0000 'International Tables Vol C Tables 4.2.6.8 and 6.1.1.4'
O O 0.0106 0.0060 'International Tables Vol C Tables 4.2.6.8 and 6.1.1.4'
S S 0.1246 0.1234 'International Tables Vol C Tables 4.2.6.8 and 6.1.1.4'
Cl Cl 0.1484 0.1585 'International Tables Vol C Tables 4.2.6.8 and 6.1.1.4'

loop_
_exptl_crystal_face_index_h
_exptl_crystal_face_index_k
_exptl_crystal_face_index_l
_exptl_crystal_face_perp_dist
-1.00 0.00 0.00 0.2200
1.00 0.00 0.00 0.2200
0.00 2.00 -1.00 0.2700
0.00 0.00 1.00 0.0500
0.00 0.00 -1.00 0.0500
0.20 -1.00 1.00 0.2200

loop_
_geom_angle_atom_site_label_1
_geom_angle_atom_site_label_2
_geom_angle_atom_site_label_3
_geom_angle
C16 S1 C15 93.95(10)
C15 S2 C17 94.01(10)
C16 S3 C21 100.51(10)
C17 S4 C26 99.95(10)
C18 S5 C19 93.78(9)
C18 S6 C20 94.21(9)
C19 S7 C25 100.37(9)
C20 S8 C30 99.65(9)
C2 O1A C31A 114.9(3)
C2 O1B C31B 112.1(6)
C33 O3 C32 116.70(17)
C40 O5 C41 116.66(16)
C6 O6 C42 120.03(16)
C2 C1 C13 119.96(19)
C2 C1 H1 120.0
C13 C1 H1 120.0
C3 C2 C1 120.66(19)
C3 C2 O1A 113.8(2)
C1 C2 O1A 125.5(3)
C3 C2 O1B 130.8(4)
C1 C2 O1B 108.5(4)
C2 C3 C4 119.70(19)
C2 C3 H3 120.1
C4 C3 H3 120.2
C3 C4 C14 120.87(19)
C3 C4 H4 119.5
C14 C4 H4 119.7
C6 C5 C11 120.20(18)
C6 C5 H5 119.8
C11 C5 H5 120.0
O6 C6 C5 124.91(18)
O6 C6 C7 115.20(18)
C5 C6 C7 119.89(18)
C8 C7 C6 119.82(18)
C8 C7 H7 120.1
C6 C7 H7 120.1
C7 C8 C12 121.19(18)
C7 C8 H8 119.4
C12 C8 H8 119.4
C15 C9 C12 123.68(18)
C15 C9 C13 122.10(18)
C12 C9 C13 113.91(16)
C18 C10 C14 123.34(17)
C18 C10 C11 122.56(17)
C14 C10 C11 113.92(16)
C5 C11 C12 120.24(17)
C5 C11 C10 122.45(17)
C12 C11 C10 117.30(16)
C8 C12 C11 118.63(17)
C8 C12 C9 123.95(17)
C11 C12 C9 117.41(17)
C1 C13 C14 119.74(18)
C1 C13 C9 123.20(18)
C14 C13 C9 117.05(17)
C4 C14 C13 119.02(18)
C4 C14 C10 123.44(17)
C13 C14 C10 117.51(17)
C9 C15 S2 124.41(16)
C9 C15 S1 124.66(16)
S2 C15 S1 110.57(11)
C17 C16 S3 125.54(18)
C17 C16 S1 116.44(16)
S3 C16 S1 118.02(13)
C16 C17 S4 125.56(17)
C16 C17 S2 116.10(17)
S4 C17 S2 118.34(13)
C10 C18 S6 124.63(15)
C10 C18 S5 124.63(15)
S6 C18 S5 110.55(10)
C20 C19 S7 125.95(15)
C20 C19 S5 116.14(15)
S7 C19 S5 117.91(11)
C19 C20 S8 126.19(16)
C19 C20 S6 116.11(15)
S8 C20 S6 117.71(11)
C22 C21 S3 112.08(16)
C22 C21 H211 109.3
S3 C21 H211 109.4
C22 C21 H212 109.0
S3 C21 H212 109.1
H211 C21 H212 107.9
C21 C22 C23 113.70(18)
C21 C22 H221 108.9
C23 C22 H221 108.8
C21 C22 H222 108.6
C23 C22 H222 108.9
H221 C22 H222 107.7
C24 C23 C22 110.87(17)
C24 C23 H231 109.4
C22 C23 H231 109.5
C24 C23 H232 109.5
C22 C23 H232 109.4
H231 C23 H232 108.1
C25 C24 C23 112.73(17)
C25 C24 H241 109.2
C23 C24 H241 109.1
C25 C24 H242 108.9
C23 C24 H242 109.0
H241 C24 H242 107.8
C24 C25 S7 113.95(14)
C24 C25 H251 108.6
S7 C25 H251 108.7
C24 C25 H252 108.9
S7 C25 H252 108.8
H251 C25 H252 107.7
C27 C26 S4 113.28(15)
C27 C26 H261 108.9
S4 C26 H261 108.9
C27 C26 H262 109.0
S4 C26 H262 108.9
H261 C26 H262 107.7
C26 C27 C28 114.03(18)
C26 C27 H271 108.7
C28 C27 H271 108.8
C26 C27 H272 108.8
C28 C27 H272 108.8
H271 C27 H272 107.6
C27 C28 C29 110.68(17)
C27 C28 H281 109.6
C29 C28 H281 109.4
C27 C28 H282 109.6
C29 C28 H282 109.5
H281 C28 H282 108.1
C30 C29 C28 113.62(17)
C30 C29 H291 108.8
C28 C29 H291 108.9
C30 C29 H292 108.7
C28 C29 H292 108.8
H291 C29 H292 107.7
C29 C30 S8 112.47(14)
C29 C30 H301 109.1
S8 C30 H301 109.2
C29 C30 H302 109.0
S8 C30 H302 109.1
H301 C30 H302 107.9
O1A C31A C32 113.2(3)
O1A C31A H311 108.4
C32 C31A H311 109.4
O1A C31A H312 108.6
C32 C31A H312 109.1
H311 C31A H312 108.0
O1B C31B C32 114.4(6)
O1B C31B H313 110.3
C32 C31B H313 108.3
O1B C31B H314 108.5
C32 C31B H314 107.8
H313 C31B H314 107.3
O3 C32 C31B 109.1(3)
O3 C32 C31A 108.99(19)
O3 C32 H321 109.8
C31A C32 H321 109.8
O3 C32 H322 109.8
C31A C32 H322 110.1
H321 C32 H322 108.3
O3 C32 H323 109.9
C31B C32 H323 109.8
O3 C32 H324 109.9
C31B C32 H324 109.9
H323 C32 H324 108.3
O2 C33 O3 124.2(2)
O2 C33 C34 124.71(19)
O3 C33 C34 111.02(17)
C39 C34 C35 120.01(19)
C39 C34 C33 121.09(18)
C35 C34 C33 118.89(19)
C36 C35 C34 119.7(2)
C36 C35 H35 120.2
C34 C35 H35 120.1
C35 C36 C37 120.3(2)
C35 C36 H36 119.7
C37 C36 H36 120.0
C38 C37 C36 119.7(2)
C38 C37 C40 121.96(19)
C36 C37 C40 118.29(19)
C39 C38 C37 120.05(19)
C39 C38 H38 120.0
C37 C38 H38 120.0
C38 C39 C34 120.11(19)
C38 C39 H39 119.9
C34 C39 H39 120.0
O4 C40 O5 123.8(2)
O4 C40 C37 124.3(2)
O5 C40 C37 111.95(17)
O5 C41 C42 108.00(17)
O5 C41 H411 110.2
C42 C41 H411 110.0
O5 C41 H412 110.1
C42 C41 H412 110.1
H411 C41 H412 108.5
O6 C42 C41 111.71(18)
O6 C42 H421 109.2
C41 C42 H421 109.0
O6 C42 H422 109.4
C41 C42 H422 109.5
H421 C42 H422 107.9
Cl4B C43 Cl3 126.7(4)
Cl3 C43 Cl4A 110.26(18)
Cl3 C43 H431 109.7
Cl4A C43 H431 109.1
Cl3 C43 H432 109.5
Cl4A C43 H432 110.2
H431 C43 H432 108.0
Cl2 C44 Cl1 110.93(18)
Cl2 C44 H441 109.8
Cl1 C44 H441 110.0
Cl2 C44 H442 108.8
Cl1 C44 H442 109.1
H441 C44 H442 108.1

loop_
_geom_bond_atom_site_label_1
_geom_bond_atom_site_label_2
_geom_bond_distance
S1 C16 1.770(2)
S1 C15 1.771(2)
S2 C15 1.766(2)
S2 C17 1.770(2)
S3 C16 1.753(2)
S3 C21 1.831(2)
S4 C17 1.750(2)
S4 C26 1.824(2)
S5 C18 1.7697(19)
S5 C19 1.771(2)
S6 C18 1.7636(19)
S6 C20 1.765(2)
S7 C19 1.744(2)
S7 C25 1.826(2)
S8 C20 1.748(2)
S8 C30 1.830(2)
O1A C2 1.388(4)
O1A C31A 1.434(4)
O1B C2 1.415(10)
O1B C31B 1.420(11)
O2 C33 1.205(3)
O3 C33 1.341(3)
O3 C32 1.448(3)
O4 C40 1.206(3)
O5 C40 1.334(3)
O5 C41 1.451(3)
O6 C6 1.372(2)
O6 C42 1.434(3)
C1 C2 1.386(3)
C1 C13 1.399(3)
C1 H1 0.9477
C2 C3 1.385(3)
C3 C4 1.391(3)
C3 H3 0.9476
C4 C14 1.393(3)
C4 H4 0.9477
C5 C6 1.394(3)
C5 C11 1.395(3)
C5 H5 0.9477
C6 C7 1.396(3)
C7 C8 1.387(3)
C7 H7 0.9475
C8 C12 1.397(3)
C8 H8 0.9477
C9 C15 1.351(3)
C9 C12 1.477(3)
C9 C13 1.479(3)
C10 C18 1.351(3)
C10 C14 1.479(3)
C10 C11 1.482(3)
C11 C12 1.408(3)
C13 C14 1.412(3)
C16 C17 1.340(3)
C19 C20 1.347(3)
C21 C22 1.524(3)
C21 H211 0.9875
C21 H212 0.9876
C22 C23 1.528(3)
C22 H221 0.9877
C22 H222 0.9875
C23 C24 1.525(3)
C23 H231 0.9874
C23 H232 0.9876
C24 C25 1.523(3)
C24 H241 0.9876
C24 H242 0.9875
C25 H251 0.9876
C25 H252 0.9875
C26 C27 1.524(3)
C26 H261 0.9877
C26 H262 0.9875
C27 C28 1.527(3)
C27 H271 0.9877
C27 H272 0.9875
C28 C29 1.528(3)
C28 H281 0.9876
C28 H282 0.9875
C29 C30 1.524(3)
C29 H291 0.9875
C29 H292 0.9878
C30 H301 0.9875
C30 H302 0.9876
C31A C32 1.505(4)
C31A H311 0.9876
C31A H312 0.9875
C31B C32 1.464(7)
C31B H313 0.9877
C31B H314 0.9876
C32 H321 0.9877
C32 H322 0.9875
C32 H323 0.9579
C32 H324 0.9579
C33 C34 1.497(3)
C34 C39 1.388(3)
C34 C35 1.395(3)
C35 C36 1.382(3)
C35 H35 0.9475
C36 C37 1.395(3)
C36 H36 0.9477
C37 C38 1.391(3)
C37 C40 1.491(3)
C38 C39 1.386(3)
C38 H38 0.9477
C39 H39 0.9478
C41 C42 1.499(3)
C41 H411 0.9875
C41 H412 0.9875
C42 H421 0.9875
C42 H422 0.9876
Cl1 C44 1.761(3)
Cl3 C43 1.758(3)
C43 Cl4B 1.643(12)
C43 Cl4A 1.766(3)
C43 H431 0.9876
C43 H432 0.9876
Cl2 C44 1.758(4)
C44 H441 0.9877
C44 H442 0.9875

loop_
_geom_torsion_atom_site_label_1
_geom_torsion_atom_site_label_2
_geom_torsion_atom_site_label_3
_geom_torsion_atom_site_label_4
_geom_torsion
C17 C16 S3 C21 -122.7(2)
C16 S3 C21 C22 49.65(19)
S3 C21 C22 C23 177.49(16)
C21 C22 C23 C24 172.73(19)
C22 C23 C24 C25 -174.17(18)
C23 C24 C25 S7 -176.75(15)
C24 C25 S7 C19 -51.68(17)
C25 S7 C19 C20 127.74(18)
S7 C19 C20 S8 0.6(3)
C19 C20 S8 C30 -124.65(18)
C20 S8 C30 C29 56.68(17)
S8 C30 C29 C28 -171.57(15)
C30 C29 C28 C27 177.14(18)
C29 C28 C27 C26 -179.12(18)
C28 C27 C26 S4 175.12(15)
C27 C26 S4 C17 -62.62(17)
C26 S4 C17 C16 130.35(19)
C1 C2 O1A C31A 52.3(4)
C2 O1A C31A C32 81.1(4)
O1A C31A C32 O3 -67.0(3)
C31A C32 O3 C33 173.7(2)
C32 O3 C33 C34 -177.19(18)
O3 C33 C34 C39 20.5(3)
C1 C2 O1B C31B 136.5(6)
C2 O1B C31B C32 -85.7(7)
O1B C31B C32 O3 66.4(7)
C5 C6 O6 C42 13.6(3)
C6 O6 C42 C41 88.6(2)
O6 C42 C41 O5 -64.4(2)
C42 C41 O5 C40 -178.65(18)
C41 O5 C40 C37 -175.56(18)
O5 C40 C37 C38 -9.6(3)
